data_7205196
loop_
_publ_author_name
'Hao, Yongjing'
'Wu, Biao'
'Li, Shaoguang'
'Jia, Chuandong'
'Huang, Xiaojuan'
'Yang, Xiao-Juan'

_publ_section_title
;
 Coordination polymers derived from a flexible bis(pyridylurea) ligand:
 conformational change of the ligand and structural diversity of the
 complexes
;
_journal_issue 1
_journal_name_full CrystEngComm
_journal_page_first 215
_journal_paper_doi 10.1039/c0ce00200c
_journal_volume 13
_journal_year 2011
_chemical_formula_sum 'C19 H28 N6 O8 Zn'
_chemical_formula_weight 533.84
_chemical_name_systematic
;
?
;
_space_group_IT_number 2
_symmetry_cell_setting triclinic
_symmetry_space_group_name_Hall '-P 1'
_symmetry_space_group_name_H-M 'P -1'
_atom_sites_solution_hydrogens geom
_atom_sites_solution_primary direct
_atom_sites_solution_secondary difmap
_audit_creation_method SHELXL-97
_cell_angle_alpha 104.330(4)
_cell_angle_beta 102.140(4)
_cell_angle_gamma 110.924(3)
_cell_formula_units_Z 2
_cell_length_a 10.447(2)
_cell_length_b 10.755(3)
_cell_length_c 12.474(3)
_cell_measurement_temperature 293(2)
_cell_volume 1197.3(5)
_computing_cell_refinement 'Bruker SMART'
_computing_data_collection 'Bruker SMART APEX II'
_computing_data_reduction 'Bruker SAINT'
_computing_structure_refinement 'SHELXL-97 (Sheldrick, 1997)'
_computing_structure_solution 'SHELXS-97 (Sheldrick, 1990)'
_diffrn_ambient_temperature 293(2)
_diffrn_measured_fraction_theta_full 0.982
_diffrn_measured_fraction_theta_max 0.982
_diffrn_measurement_device_type 'Bruker APEX II area detector'
_diffrn_measurement_method '\w scans'
_diffrn_radiation_monochromator graphite
_diffrn_radiation_source 'fine-focus sealed tube'
_diffrn_radiation_type MoK\a
_diffrn_radiation_wavelength 0.71073
_diffrn_reflns_av_R_equivalents 0.0265
_diffrn_reflns_av_sigmaI/netI 0.0635
_diffrn_reflns_limit_h_max 12
_diffrn_reflns_limit_h_min -12
_diffrn_reflns_limit_k_max 12
_diffrn_reflns_limit_k_min -13
_diffrn_reflns_limit_l_max 15
_diffrn_reflns_limit_l_min -9
_diffrn_reflns_number 6647
_diffrn_reflns_theta_full 25.97
_diffrn_reflns_theta_max 25.97
_diffrn_reflns_theta_min 1.79
_exptl_absorpt_coefficient_mu 1.081
_exptl_absorpt_correction_T_max 0.7738
_exptl_absorpt_correction_T_min 0.7374
_exptl_absorpt_correction_type multi-scan
_exptl_absorpt_process_details SADABS
_exptl_crystal_colour colorless
_exptl_crystal_density_diffrn 1.481
_exptl_crystal_density_method 'not measured'
_exptl_crystal_description block
_exptl_crystal_F_000 556
_exptl_crystal_size_max 0.30
_exptl_crystal_size_mid 0.28
_exptl_crystal_size_min 0.25
_refine_diff_density_max 0.364
_refine_diff_density_min -0.362
_refine_diff_density_rms 0.064
_refine_ls_extinction_method none
_refine_ls_goodness_of_fit_ref 1.015
_refine_ls_hydrogen_treatment mixed
_refine_ls_matrix_type full
_refine_ls_number_parameters 319
_refine_ls_number_reflns 4614
_refine_ls_number_restraints 0
_refine_ls_restrained_S_all 1.015
_refine_ls_R_factor_all 0.0722
_refine_ls_R_factor_gt 0.0462
_refine_ls_shift/su_max 0.001
_refine_ls_shift/su_mean 0.000
_refine_ls_structure_factor_coef Fsqd
_refine_ls_weighting_details 'calc w=1/[\s^2^(Fo^2^)+(0.0455P)^2^+0.0000P] where P=(Fo^2^+2Fc^2^)/3'
_refine_ls_weighting_scheme calc
_refine_ls_wR_factor_gt 0.0941
_refine_ls_wR_factor_ref 0.1042
_reflns_number_gt 3353
_reflns_number_total 4614
_reflns_threshold_expression >2sigma(I)
_cod_data_source_file C0CE00200C.TXT
_cod_data_source_block ZnAcL
_cod_depositor_comments
;
The following automatic conversions were performed:
'_symmetry_cell_setting' value 'Triclinic' changed to 'triclinic'
according to '/home/saulius/struct/CIF-dictionaries/cif_core.dic'
dictionary named 'cif_core.dic' version 2.4.1 from
2010-06-29.

'_exptl_absorpt_correction_type' value 'Multi-scan' changed
to 'multi-scan' according to
'/home/saulius/struct/CIF-dictionaries/cif_core.dic' dictionary named
'cif_core.dic' version 2.4.1 from 2010-06-29.

Automatic conversion script
Id: cif_fix_enum 1555 2011-01-17 13:19:09Z saulius 
;
_cod_original_sg_symbol_H-M P-1
_cod_database_code 7205196

loop_
_symmetry_equiv_pos_as_xyz
'x, y, z'
'-x, -y, -z'

loop_
_atom_site_label
_atom_site_type_symbol
_atom_site_fract_x
_atom_site_fract_y
_atom_site_fract_z
_atom_site_U_iso_or_equiv
_atom_site_adp_type
_atom_site_occupancy
_atom_site_symmetry_multiplicity
_atom_site_calc_flag
_atom_site_refinement_flags
_atom_site_disorder_assembly
_atom_site_disorder_group
Zn Zn 0.55567(4) -0.05026(4) 0.71618(3) 0.03606(14) Uani 1 1 d . . .
O1 O 0.9697(3) 0.7018(2) 0.9579(2) 0.0507(6) Uani 1 1 d . . .
O2 O -0.1938(2) -0.3815(3) 0.62042(19) 0.0541(7) Uani 1 1 d . . .
O3 O 0.7517(3) -0.0534(3) 0.7141(3) 0.0709(8) Uani 1 1 d . . .
O4 O 0.6199(3) -0.0818(3) 0.5458(3) 0.0721(9) Uani 1 1 d . . .
O5 O 0.5735(2) -0.0534(2) 0.87954(19) 0.0428(6) Uani 1 1 d . . .
O6 O 0.5300(3) -0.2773(2) 0.7972(2) 0.0523(7) Uani 1 1 d . . .
O7 O 0.2434(4) 0.7753(4) 0.9354(3) 0.0650(9) Uani 1 1 d . . .
O8 O 0.8007(4) 0.4904(3) 0.2159(2) 0.0850(10) Uani 1 1 d . . .
H8A H 0.7791 0.4103 0.1713 0.127 Uiso 1 1 calc R . .
N1 N 0.6106(3) 0.1626(3) 0.7557(2) 0.0354(6) Uani 1 1 d . . .
N2 N 0.7313(3) 0.5980(2) 0.8396(2) 0.0363(6) Uani 1 1 d . . .
H2A H 0.6605 0.6192 0.8181 0.044 Uiso 1 1 calc R . .
N3 N 0.8773(3) 0.8302(3) 0.8769(2) 0.0461(8) Uani 1 1 d . . .
H3 H 0.8058 0.8268 0.8254 0.055 Uiso 1 1 calc R . .
N4 N 0.3397(3) -0.1596(3) 0.6290(2) 0.0326(6) Uani 1 1 d . . .
N5 N -0.1088(3) -0.3966(3) 0.4648(2) 0.0361(7) Uani 1 1 d . . .
H5A H -0.1360 -0.4309 0.3895 0.043 Uiso 1 1 calc R . .
N6 N -0.3528(3) -0.5076(3) 0.4382(2) 0.0349(6) Uani 1 1 d . . .
H6 H -0.3664 -0.5300 0.3643 0.042 Uiso 1 1 calc R . .
C1 C 0.7497(4) 0.2573(3) 0.8095(3) 0.0413(8) Uani 1 1 d . . .
H1 H 0.8183 0.2227 0.8268 0.050 Uiso 1 1 calc R . .
C2 C 0.7978(3) 0.4016(3) 0.8407(3) 0.0396(8) Uani 1 1 d . . .
H2 H 0.8959 0.4623 0.8780 0.047 Uiso 1 1 calc R . .
C3 C 0.6970(3) 0.4556(3) 0.8154(3) 0.0333(7) Uani 1 1 d . . .
C4 C 0.5526(3) 0.3581(3) 0.7605(3) 0.0385(8) Uani 1 1 d . . .
H4 H 0.4814 0.3896 0.7429 0.046 Uiso 1 1 calc R . .
C5 C 0.5149(3) 0.2154(3) 0.7323(3) 0.0390(8) Uani 1 1 d . . .
H5 H 0.4175 0.1522 0.6949 0.047 Uiso 1 1 calc R . .
C6 C 0.8686(4) 0.7109(3) 0.8953(3) 0.0370(8) Uani 1 1 d . . .
C7 C 1.0037(4) 0.9657(3) 0.9409(3) 0.0470(9) Uani 1 1 d . . .
H7A H 1.0081 1.0284 0.8962 0.056 Uiso 1 1 calc R . .
H7B H 1.0911 0.9509 0.9512 0.056 Uiso 1 1 calc R . .
C8 C 0.2779(3) -0.2193(3) 0.5119(3) 0.0372(8) Uani 1 1 d . . .
H8 H 0.3374 -0.2072 0.4657 0.045 Uiso 1 1 calc R . .
C9 C 0.1314(3) -0.2971(3) 0.4576(3) 0.0359(8) Uani 1 1 d . . .
H9 H 0.0940 -0.3368 0.3762 0.043 Uiso 1 1 calc R . .
C10 C 0.0378(3) -0.3176(3) 0.5226(3) 0.0318(7) Uani 1 1 d . . .
C11 C 0.1017(3) -0.2550(3) 0.6446(3) 0.0419(9) Uani 1 1 d . . .
H11 H 0.0448 -0.2643 0.6929 0.050 Uiso 1 1 calc R . .
C12 C 0.2491(3) -0.1802(4) 0.6913(3) 0.0410(8) Uani 1 1 d . . .
H12 H 0.2896 -0.1404 0.7726 0.049 Uiso 1 1 calc R . .
C13 C -0.2186(3) -0.4271(3) 0.5156(3) 0.0350(8) Uani 1 1 d . . .
C14 C -0.4753(3) -0.5571(3) 0.4794(3) 0.0359(8) Uani 1 1 d . . .
H14A H -0.4482 -0.5885 0.5435 0.043 Uiso 1 1 calc R . .
H14B H -0.5554 -0.6382 0.4165 0.043 Uiso 1 1 calc R . .
C15 C 0.7362(4) -0.0656(4) 0.6092(4) 0.0464(9) Uani 1 1 d . . .
C16 C 0.8567(5) -0.0614(5) 0.5624(5) 0.0842(15) Uani 1 1 d . . .
H16A H 0.8179 -0.1303 0.4845 0.126 Uiso 1 1 calc R . .
H16B H 0.9231 -0.0829 0.6119 0.126 Uiso 1 1 calc R . .
H16C H 0.9069 0.0318 0.5606 0.126 Uiso 1 1 calc R . .
C17 C 0.5608(3) -0.1729(4) 0.8851(3) 0.0389(8) Uani 1 1 d . . .
C18 C 0.5844(4) -0.1869(4) 1.0042(3) 0.0538(10) Uani 1 1 d . . .
H18A H 0.5072 -0.2721 0.9996 0.081 Uiso 1 1 calc R . .
H18B H 0.5856 -0.1060 1.0592 0.081 Uiso 1 1 calc R . .
H18C H 0.6755 -0.1914 1.0295 0.081 Uiso 1 1 calc R . .
C19 C 0.7870(7) 0.5753(6) 0.1512(5) 0.1072(19) Uani 1 1 d . . .
H19A H 0.8364 0.6734 0.2017 0.161 Uiso 1 1 calc R . .
H19B H 0.6861 0.5509 0.1166 0.161 Uiso 1 1 calc R . .
H19C H 0.8290 0.5605 0.0905 0.161 Uiso 1 1 calc R . .
H7C H 0.298(6) 0.847(6) 0.984(5) 0.13(3) Uiso 1 1 d . . .
H7D H 0.156(7) 0.739(6) 0.944(5) 0.13(2) Uiso 1 1 d . . .

loop_
_atom_site_aniso_label
_atom_site_aniso_U_11
_atom_site_aniso_U_22
_atom_site_aniso_U_33
_atom_site_aniso_U_23
_atom_site_aniso_U_13
_atom_site_aniso_U_12
Zn 0.0315(2) 0.0276(2) 0.0414(2) 0.00757(16) 0.00990(16) 0.00862(16)
O1 0.0403(14) 0.0360(14) 0.0605(16) 0.0142(11) 0.0028(12) 0.0096(11)
O2 0.0349(13) 0.0713(17) 0.0307(13) 0.0020(12) 0.0111(10) 0.0062(12)
O3 0.105(2) 0.085(2) 0.0667(19) 0.0424(16) 0.0447(17) 0.0693(19)
O4 0.0574(19) 0.069(2) 0.072(2) 0.0072(15) 0.0158(15) 0.0232(15)
O5 0.0463(14) 0.0330(13) 0.0441(14) 0.0104(10) 0.0113(11) 0.0160(11)
O6 0.0531(15) 0.0428(14) 0.0453(14) 0.0013(12) 0.0006(12) 0.0223(12)
O7 0.062(2) 0.066(2) 0.0518(18) 0.0084(16) 0.0194(16) 0.0189(17)
O8 0.114(3) 0.073(2) 0.0400(16) 0.0083(15) 0.0142(17) 0.024(2)
N1 0.0346(15) 0.0281(14) 0.0373(15) 0.0096(11) 0.0100(12) 0.0092(12)
N2 0.0337(15) 0.0272(14) 0.0415(15) 0.0095(11) 0.0068(12) 0.0112(12)
N3 0.0485(18) 0.0263(15) 0.0453(17) 0.0086(12) 0.0002(13) 0.0077(13)
N4 0.0307(14) 0.0309(14) 0.0352(15) 0.0129(11) 0.0127(12) 0.0105(11)
N5 0.0291(14) 0.0412(16) 0.0278(14) 0.0046(11) 0.0077(11) 0.0102(12)
N6 0.0284(14) 0.0379(15) 0.0293(14) 0.0045(11) 0.0107(11) 0.0087(12)
C1 0.041(2) 0.0342(19) 0.046(2) 0.0119(15) 0.0119(16) 0.0166(16)
C2 0.0319(18) 0.0322(18) 0.0429(19) 0.0065(14) 0.0060(15) 0.0093(14)
C3 0.0390(19) 0.0276(17) 0.0290(16) 0.0085(13) 0.0095(14) 0.0117(14)
C4 0.0327(18) 0.0370(19) 0.0429(19) 0.0149(15) 0.0066(15) 0.0145(15)
C5 0.0298(18) 0.0311(18) 0.045(2) 0.0127(15) 0.0052(15) 0.0059(14)
C6 0.0363(19) 0.0298(18) 0.0359(18) 0.0063(14) 0.0104(15) 0.0089(15)
C7 0.047(2) 0.0257(18) 0.054(2) 0.0091(15) 0.0120(18) 0.0065(16)
C8 0.0329(18) 0.045(2) 0.0354(18) 0.0153(15) 0.0145(14) 0.0166(15)
C9 0.0358(18) 0.0420(19) 0.0286(16) 0.0124(14) 0.0102(14) 0.0158(15)
C10 0.0300(17) 0.0280(16) 0.0345(17) 0.0073(13) 0.0097(14) 0.0124(13)
C11 0.0312(18) 0.051(2) 0.0326(18) 0.0077(15) 0.0129(15) 0.0092(16)
C12 0.0364(19) 0.049(2) 0.0289(17) 0.0077(15) 0.0110(15) 0.0134(16)
C13 0.0329(18) 0.0315(17) 0.0349(18) 0.0064(14) 0.0133(15) 0.0103(14)
C14 0.0298(17) 0.0291(17) 0.0391(18) 0.0072(14) 0.0120(14) 0.0049(13)
C15 0.058(3) 0.0325(19) 0.059(2) 0.0212(17) 0.030(2) 0.0215(18)
C16 0.089(4) 0.091(4) 0.127(4) 0.061(3) 0.078(3) 0.058(3)
C17 0.0300(18) 0.040(2) 0.041(2) 0.0124(16) 0.0074(15) 0.0137(15)
C18 0.056(2) 0.057(2) 0.051(2) 0.0256(18) 0.0160(19) 0.025(2)
C19 0.141(5) 0.106(5) 0.077(4) 0.037(3) 0.030(4) 0.056(4)

loop_
_atom_type_symbol
_atom_type_description
_atom_type_scat_dispersion_real
_atom_type_scat_dispersion_imag
_atom_type_scat_source
C C 0.0033 0.0016 'International Tables Vol C Tables 4.2.6.8 and 6.1.1.4'
H H 0.0000 0.0000 'International Tables Vol C Tables 4.2.6.8 and 6.1.1.4'
N N 0.0061 0.0033 'International Tables Vol C Tables 4.2.6.8 and 6.1.1.4'
O O 0.0106 0.0060 'International Tables Vol C Tables 4.2.6.8 and 6.1.1.4'
Zn Zn 0.2839 1.4301 'International Tables Vol C Tables 4.2.6.8 and 6.1.1.4'

loop_
_geom_angle_atom_site_label_1
_geom_angle_atom_site_label_2
_geom_angle_atom_site_label_3
_geom_angle
_geom_angle_site_symmetry_1
_geom_angle_site_symmetry_3
_geom_angle_publ_flag
O5 Zn N4 103.50(10) . . ?
O5 Zn N1 97.32(10) . . ?
N4 Zn N1 108.48(11) . . ?
O5 Zn O3 96.94(11) . . ?
N4 Zn O3 141.67(11) . . ?
N1 Zn O3 100.52(11) . . ?
O5 Zn O4 153.13(11) . . ?
N4 Zn O4 94.36(10) . . ?
N1 Zn O4 95.81(10) . . ?
O3 Zn O4 57.54(11) . . ?
O1 O1 C6 0(10) 1 . ?
O2 O2 C13 0(10) 1 . ?
C15 O3 Zn 97.9(3) . . ?
C15 O4 Zn 85.4(2) . . ?
C17 O5 Zn 111.8(2) . . ?
H7C O7 H7D 114(5) . . ?
C19 O8 H8A 109.5 . . ?
C5 N1 C1 116.4(3) . . ?
C5 N1 Zn 123.8(2) . . ?
C1 N1 Zn 119.8(2) . . ?
C3 N2 C6 126.8(3) . . ?
C3 N2 H2A 116.6 . . ?
C6 N2 H2A 116.6 . . ?
C6 N3 C7 122.2(3) . . ?
C6 N3 H3 118.9 . . ?
C7 N3 H3 118.9 . . ?
C12 N4 C8 116.1(3) . . ?
C12 N4 Zn 118.5(2) . . ?
C8 N4 Zn 125.4(2) . . ?
C10 N5 C13 126.8(3) . . ?
C10 N5 H5A 116.6 . . ?
C13 N5 H5A 116.6 . . ?
C13 N6 C14 119.9(3) . . ?
C13 N6 H6 120.0 . . ?
C14 N6 H6 120.0 . . ?
N1 C1 C2 124.5(3) . . ?
N1 C1 H1 117.8 . . ?
C2 C1 H1 117.8 . . ?
C1 C2 C3 118.7(3) . . ?
C1 C2 H2 120.7 . . ?
C3 C2 H2 120.7 . . ?
N2 C3 C4 118.4(3) . . ?
N2 C3 C2 124.5(3) . . ?
C4 C3 C2 117.1(3) . . ?
C5 C4 C3 120.0(3) . . ?
C5 C4 H4 120.0 . . ?
C3 C4 H4 120.0 . . ?
N1 C5 C4 123.4(3) . . ?
N1 C5 H5 118.3 . . ?
C4 C5 H5 118.3 . . ?
O1 C6 O1 0.0(3) 1 . ?
O1 C6 N3 123.7(3) 1 . ?
O1 C6 N3 123.7(3) . . ?
O1 C6 N2 122.7(3) 1 . ?
O1 C6 N2 122.7(3) . . ?
N3 C6 N2 113.5(3) . . ?
N3 C7 C7 110.5(3) . 2_777 ?
N3 C7 H7A 109.5 . . ?
C7 C7 H7A 109.5 2_777 . ?
N3 C7 H7B 109.5 . . ?
C7 C7 H7B 109.5 2_777 . ?
H7A C7 H7B 108.1 . . ?
N4 C8 C9 123.0(3) . . ?
N4 C8 H8 118.5 . . ?
C9 C8 H8 118.5 . . ?
C8 C9 C10 120.7(3) . . ?
C8 C9 H9 119.6 . . ?
C10 C9 H9 119.6 . . ?
N5 C10 C9 119.0(3) . . ?
N5 C10 C11 124.5(3) . . ?
C9 C10 C11 116.4(3) . . ?
C12 C11 C10 118.9(3) . . ?
C12 C11 H11 120.6 . . ?
C10 C11 H11 120.6 . . ?
N4 C12 C11 124.9(3) . . ?
N4 C12 H12 117.5 . . ?
C11 C12 H12 117.5 . . ?
O2 C13 O2 0.0(2) 1 . ?
O2 C13 N6 123.2(3) 1 . ?
O2 C13 N6 123.2(3) . . ?
O2 C13 N5 122.5(3) 1 . ?
O2 C13 N5 122.5(3) . . ?
N6 C13 N5 114.3(3) . . ?
N6 C14 C14 112.5(3) . 2_446 ?
N6 C14 H14A 109.1 . . ?
C14 C14 H14A 109.1 2_446 . ?
N6 C14 H14B 109.1 . . ?
C14 C14 H14B 109.1 2_446 . ?
H14A C14 H14B 107.8 . . ?
O4 C15 O3 118.9(4) . . ?
O4 C15 C16 120.8(4) . . ?
O3 C15 C16 120.3(4) . . ?
C15 C16 H16A 109.5 . . ?
C15 C16 H16B 109.5 . . ?
H16A C16 H16B 109.5 . . ?
C15 C16 H16C 109.5 . . ?
H16A C16 H16C 109.5 . . ?
H16B C16 H16C 109.5 . . ?
O6 C17 O5 122.8(3) . . ?
O6 C17 C18 119.6(3) . . ?
O5 C17 C18 117.6(3) . . ?
C17 C18 H18A 109.5 . . ?
C17 C18 H18B 109.5 . . ?
H18A C18 H18B 109.5 . . ?
C17 C18 H18C 109.5 . . ?
H18A C18 H18C 109.5 . . ?
H18B C18 H18C 109.5 . . ?
O8 C19 H19A 109.5 . . ?
O8 C19 H19B 109.5 . . ?
H19A C19 H19B 109.5 . . ?
O8 C19 H19C 109.5 . . ?
H19A C19 H19C 109.5 . . ?
H19B C19 H19C 109.5 . . ?

loop_
_geom_bond_atom_site_label_1
_geom_bond_atom_site_label_2
_geom_bond_distance
_geom_bond_site_symmetry_2
_geom_bond_publ_flag
Zn O5 2.016(2) . ?
Zn N4 2.023(2) . ?
Zn N1 2.049(3) . ?
Zn O3 2.066(3) . ?
Zn O4 2.342(3) . ?
O1 O1 0.000(6) 1 ?
O1 C6 1.226(4) . ?
O2 O2 0.000(5) 1 ?
O2 C13 1.211(3) . ?
O3 C15 1.251(4) . ?
O4 C15 1.229(5) . ?
O5 C17 1.265(4) . ?
O6 C17 1.246(4) . ?
O7 H7C 0.77(6) . ?
O7 H7D 0.90(6) . ?
O8 C19 1.384(6) . ?
O8 H8A 0.8200 . ?
N1 C5 1.331(4) . ?
N1 C1 1.339(4) . ?
N2 C3 1.378(4) . ?
N2 C6 1.390(4) . ?
N2 H2A 0.8600 . ?
N3 C6 1.333(4) . ?
N3 C7 1.453(4) . ?
N3 H3 0.8600 . ?
N4 C12 1.340(4) . ?
N4 C8 1.344(4) . ?
N5 C10 1.375(4) . ?
N5 C13 1.402(4) . ?
N5 H5A 0.8600 . ?
N6 C13 1.341(4) . ?
N6 C14 1.453(4) . ?
N6 H6 0.8600 . ?
C1 C2 1.369(4) . ?
C1 H1 0.9300 . ?
C2 C3 1.390(4) . ?
C2 H2 0.9300 . ?
C3 C4 1.387(4) . ?
C4 C5 1.370(4) . ?
C4 H4 0.9300 . ?
C5 H5 0.9300 . ?
C6 O1 1.226(4) 1 ?
C7 C7 1.509(6) 2_777 ?
C7 H7A 0.9700 . ?
C7 H7B 0.9700 . ?
C8 C9 1.367(4) . ?
C8 H8 0.9300 . ?
C9 C10 1.390(4) . ?
C9 H9 0.9300 . ?
C10 C11 1.399(4) . ?
C11 C12 1.365(4) . ?
C11 H11 0.9300 . ?
C12 H12 0.9300 . ?
C13 O2 1.211(3) 1 ?
C14 C14 1.514(6) 2_446 ?
C14 H14A 0.9700 . ?
C14 H14B 0.9700 . ?
C15 C16 1.486(5) . ?
C16 H16A 0.9600 . ?
C16 H16B 0.9600 . ?
C16 H16C 0.9600 . ?
C17 C18 1.507(5) . ?
C18 H18A 0.9600 . ?
C18 H18B 0.9600 . ?
C18 H18C 0.9600 . ?
C19 H19A 0.9600 . ?
C19 H19B 0.9600 . ?
C19 H19C 0.9600 . ?

loop_
_geom_hbond_atom_site_label_D
_geom_hbond_atom_site_label_H
_geom_hbond_atom_site_label_A
_geom_hbond_distance_DH
_geom_hbond_distance_HA
_geom_hbond_distance_DA
_geom_hbond_angle_DHA
_geom_hbond_site_symmetry_A
C12 H12 O7 0.93 2.49 3.206(5) 134.2 1_545
C11 H11 O2 0.93 2.21 2.807(4) 121.6 1
C2 H2 O1 0.93 2.28 2.864(4) 120.1 1
O8 H8A O7 0.82 2.01 2.822(4) 171.8 2_666
O7 H7D O1 0.90(6) 1.89(6) 2.777(4) 167(6) 1_455
O7 H7C O5 0.77(6) 2.16(6) 2.927(4) 172(6) 2_667
N6 H6 O6 0.86 2.29 2.948(3) 133.8 2_546
N5 H5A O8 0.86 1.98 2.844(4) 179.8 1_445
N3 H3 O6 0.86 2.60 3.227(4) 130.8 1_565
N3 H3 O3 0.86 2.23 2.954(4) 141.4 1_565
N2 H2A O6 0.86 2.06 2.899(4) 164.8 1_565

loop_
_geom_torsion_atom_site_label_1
_geom_torsion_atom_site_label_2
_geom_torsion_atom_site_label_3
_geom_torsion_atom_site_label_4
_geom_torsion
_geom_torsion_site_symmetry_1
_geom_torsion_site_symmetry_2
_geom_torsion_site_symmetry_3
_geom_torsion_site_symmetry_4
_geom_torsion_publ_flag
O5 Zn O3 C15 173.9(2) . . . . ?
N4 Zn O3 C15 51.6(3) . . . . ?
N1 Zn O3 C15 -87.3(2) . . . . ?
O4 Zn O3 C15 2.9(2) . . . . ?
O5 Zn O4 C15 -23.1(3) . . . . ?
N4 Zn O4 C15 -155.0(2) . . . . ?
N1 Zn O4 C15 95.9(2) . . . . ?
O3 Zn O4 C15 -2.9(2) . . . . ?
N4 Zn O5 C17 76.4(2) . . . . ?
N1 Zn O5 C17 -172.6(2) . . . . ?
O3 Zn O5 C17 -71.0(2) . . . . ?
O4 Zn O5 C17 -53.9(3) . . . . ?
O5 Zn N1 C5 -103.3(3) . . . . ?
N4 Zn N1 C5 3.6(3) . . . . ?
O3 Zn N1 C5 158.2(3) . . . . ?
O4 Zn N1 C5 100.2(3) . . . . ?
O5 Zn N1 C1 75.9(2) . . . . ?
N4 Zn N1 C1 -177.2(2) . . . . ?
O3 Zn N1 C1 -22.6(3) . . . . ?
O4 Zn N1 C1 -80.6(2) . . . . ?
O5 Zn N4 C12 16.6(3) . . . . ?
N1 Zn N4 C12 -86.0(3) . . . . ?
O3 Zn N4 C12 136.9(2) . . . . ?
O4 Zn N4 C12 176.4(2) . . . . ?
O5 Zn N4 C8 -160.7(3) . . . . ?
N1 Zn N4 C8 96.7(3) . . . . ?
O3 Zn N4 C8 -40.5(3) . . . . ?
O4 Zn N4 C8 -1.0(3) . . . . ?
C5 N1 C1 C2 -0.2(5) . . . . ?
Zn N1 C1 C2 -179.4(3) . . . . ?
N1 C1 C2 C3 -0.1(5) . . . . ?
C6 N2 C3 C4 179.0(3) . . . . ?
C6 N2 C3 C2 -2.0(5) . . . . ?
C1 C2 C3 N2 -178.5(3) . . . . ?
C1 C2 C3 C4 0.5(5) . . . . ?
N2 C3 C4 C5 178.3(3) . . . . ?
C2 C3 C4 C5 -0.8(5) . . . . ?
C1 N1 C5 C4 -0.1(5) . . . . ?
Zn N1 C5 C4 179.1(2) . . . . ?
C3 C4 C5 N1 0.6(5) . . . . ?
O1 O1 C6 N3 0.0(9) 1 . . . ?
O1 O1 C6 N2 0.0(8) 1 . . . ?
C7 N3 C6 O1 -7.4(5) . . . 1 ?
C7 N3 C6 O1 -7.4(5) . . . . ?
C7 N3 C6 N2 170.4(3) . . . . ?
C3 N2 C6 O1 -20.9(5) . . . 1 ?
C3 N2 C6 O1 -20.9(5) . . . . ?
C3 N2 C6 N3 161.3(3) . . . . ?
C6 N3 C7 C7 -81.9(5) . . . 2_777 ?
C12 N4 C8 C9 -0.1(5) . . . . ?
Zn N4 C8 C9 177.3(2) . . . . ?
N4 C8 C9 C10 0.4(5) . . . . ?
C13 N5 C10 C9 -179.5(3) . . . . ?
C13 N5 C10 C11 0.8(5) . . . . ?
C8 C9 C10 N5 -179.9(3) . . . . ?
C8 C9 C10 C11 -0.1(5) . . . . ?
N5 C10 C11 C12 179.3(3) . . . . ?
C9 C10 C11 C12 -0.4(5) . . . . ?
C8 N4 C12 C11 -0.5(5) . . . . ?
Zn N4 C12 C11 -178.1(3) . . . . ?
C10 C11 C12 N4 0.8(6) . . . . ?
O2 O2 C13 N6 0.0(3) 1 . . . ?
O2 O2 C13 N5 0.0(4) 1 . . . ?
C14 N6 C13 O2 -6.8(5) . . . 1 ?
C14 N6 C13 O2 -6.8(5) . . . . ?
C14 N6 C13 N5 174.8(3) . . . . ?
C10 N5 C13 O2 2.0(5) . . . 1 ?
C10 N5 C13 O2 2.0(5) . . . . ?
C10 N5 C13 N6 -179.7(3) . . . . ?
C13 N6 C14 C14 78.8(5) . . . 2_446 ?
Zn O4 C15 O3 4.7(3) . . . . ?
Zn O4 C15 C16 -175.7(3) . . . . ?
Zn O3 C15 O4 -5.3(4) . . . . ?
Zn O3 C15 C16 175.0(3) . . . . ?
Zn O5 C17 O6 -5.0(4) . . . . ?
Zn O5 C17 C18 174.9(2) . . . . ?
